data_4070755
loop_
_publ_author_name
'Xu, Bao-Hua'
'Tao, Jing-Cong'
'Li, Yi-Zhi'
'Li, Shu-Hua'
'Yan, Hong'

_publ_section_title
;
 Metal-Induced B&#x2212;H Bond Activation: Addition of Methyl Acetylene
 Monocarboxylate to CpCo Half-Sandwich Complexes Containing a Chelating
 1,2-Dicarba-closo-dodecaborane-1,2-dichalcogenolate Ligand
;
_journal_issue 3
_journal_name_full Organometallics
_journal_page_first 334
_journal_paper_doi 10.1021/om7009864
_journal_volume 27
_journal_year 2008
_chemical_formula_moiety 'C15 H23 B10 Co O4 Se2'
_chemical_formula_sum 'C15 H23 B10 Co O4 Se2'
_chemical_formula_weight 592.28
_chemical_melting_point 210
_chemical_name_systematic
; 
 ? 
;
_space_group_IT_number 2
_symmetry_cell_setting triclinic
_symmetry_space_group_name_Hall '-P 1'
_symmetry_space_group_name_H-M 'P -1'
_atom_sites_solution_hydrogens geom
_atom_sites_solution_primary direct
_atom_sites_solution_secondary difmap
_audit_creation_method SHELXL-97
_cell_angle_alpha 72.157(2)
_cell_angle_beta 75.856(2)
_cell_angle_gamma 73.250(2)
_cell_formula_units_Z 2
_cell_length_a 9.5889(13)
_cell_length_b 9.6525(13)
_cell_length_c 13.9915(19)
_cell_measurement_reflns_used 1213
_cell_measurement_temperature 273(2)
_cell_measurement_theta_max 44.186
_cell_measurement_theta_min 4.818
_cell_volume 1163.0(3)
_computing_cell_refinement 'Bruker SMART'
_computing_data_collection 'Bruker SMART'
_computing_data_reduction 'Bruker SAINT'
_computing_molecular_graphics 'Bruker SHELXTL'
_computing_publication_material 'Bruker SHELXTL'
_computing_structure_refinement 'SHELXL-97 (Sheldrick, 1997)'
_computing_structure_solution 'SHELXS-97 (Sheldrick, 1990)'
_diffrn_ambient_temperature 273(2)
_diffrn_measured_fraction_theta_full 0.982
_diffrn_measured_fraction_theta_max 0.982
_diffrn_measurement_device_type 'CCD area detector'
_diffrn_measurement_method 'phi and omega scans'
_diffrn_radiation_monochromator graphite
_diffrn_radiation_source 'fine-focus sealed tube'
_diffrn_radiation_type MoK\a
_diffrn_radiation_wavelength 0.71073
_diffrn_reflns_av_R_equivalents 0.0967
_diffrn_reflns_av_sigmaI/netI 0.1394
_diffrn_reflns_limit_h_max 11
_diffrn_reflns_limit_h_min -11
_diffrn_reflns_limit_k_max 11
_diffrn_reflns_limit_k_min -8
_diffrn_reflns_limit_l_max 17
_diffrn_reflns_limit_l_min -16
_diffrn_reflns_number 6404
_diffrn_reflns_theta_full 26.00
_diffrn_reflns_theta_max 26.00
_diffrn_reflns_theta_min 1.55
_exptl_absorpt_coefficient_mu 3.889
_exptl_absorpt_correction_T_max 0.39
_exptl_absorpt_correction_T_min 0.32
_exptl_absorpt_correction_type multi-scan
_exptl_absorpt_process_details '(SADABS; Bruker, 2000)'
_exptl_crystal_colour blue
_exptl_crystal_density_diffrn 1.691
_exptl_crystal_density_method 'not measured'
_exptl_crystal_description slab
_exptl_crystal_F_000 580
_exptl_crystal_size_max 0.30
_exptl_crystal_size_mid 0.26
_exptl_crystal_size_min 0.24
_refine_diff_density_max 0.813
_refine_diff_density_min -0.868
_refine_diff_density_rms 0.136
_refine_ls_extinction_method none
_refine_ls_goodness_of_fit_ref 1.005
_refine_ls_hydrogen_treatment constr
_refine_ls_matrix_type full
_refine_ls_number_parameters 291
_refine_ls_number_reflns 4484
_refine_ls_number_restraints 1
_refine_ls_restrained_S_all 1.005
_refine_ls_R_factor_all 0.0999
_refine_ls_R_factor_gt 0.0580
_refine_ls_shift/su_max 0.001
_refine_ls_shift/su_mean 0.000
_refine_ls_structure_factor_coef Fsqd
_refine_ls_weighting_details 'calc w=1/[\s^2^(Fo^2^)+(0.0070P)^2^+0.0000P] where P=(Fo^2^+2Fc^2^)/3'
_refine_ls_weighting_scheme calc
_refine_ls_wR_factor_gt 0.1037
_refine_ls_wR_factor_ref 0.1114
_reflns_number_gt 2488
_reflns_number_total 4568
_reflns_threshold_expression >2sigma(I)
_cod_data_source_file om7009864-file002.cif
_cod_data_source_block 5Se
_cod_depositor_comments
;
The following automatic conversions were performed:

'_symmetry_cell_setting' value 'Triclinic' changed to 'triclinic'
according to /home/saulius/struct/CIF-dictionaries/cif_core.dic
dictionary named 'cif_core.dic' version 2.4.1 from 2010-06-29.

Automatic conversion script
Id: cif_fix_values 1715 2011-07-08 13:25:40Z adriana 
;
_cod_original_sg_symbol_Hall '-P 1  '
_cod_original_sg_symbol_H-M 'P-1   '
_cod_database_code 4070755

loop_
_symmetry_equiv_pos_as_xyz
'x, y, z'
'-x, -y, -z'

loop_
_atom_site_label
_atom_site_type_symbol
_atom_site_fract_x
_atom_site_fract_y
_atom_site_fract_z
_atom_site_U_iso_or_equiv
_atom_site_adp_type
_atom_site_occupancy
_atom_site_symmetry_multiplicity
_atom_site_calc_flag
_atom_site_refinement_flags
B3 B 0.3493(9) 0.8706(9) 0.1747(6) 0.037(2) Uani 1 1 d .
B4 B 0.5478(10) 0.8107(11) 0.1442(8) 0.057(3) Uani 1 1 d U
H105 H 0.5973 0.8317 0.0747 0.068 Uiso 1 1 d R
B5 B 0.6144(10) 0.6317(11) 0.2267(7) 0.054(2) Uani 1 1 d U
H106 H 0.6970 0.5605 0.2015 0.064 Uiso 1 1 d R
B6 B 0.4617(10) 0.5777(11) 0.3134(7) 0.045(2) Uani 1 1 d .
B7 B 0.4692(11) 0.9468(12) 0.2138(7) 0.059(3) Uani 1 1 d .
H107 H 0.4747 1.0495 0.1852 0.070 Uiso 1 1 d R
B8 B 0.6329(11) 0.7958(11) 0.2460(7) 0.057(3) Uani 1 1 d .
H104 H 0.7278 0.8184 0.2343 0.069 Uiso 1 1 d R
B9 B 0.5780(11) 0.6583(11) 0.3513(8) 0.061(3) Uani 1 1 d .
H103 H 0.6410 0.5998 0.4003 0.074 Uiso 1 1 d R
B10 B 0.3845(11) 0.7141(11) 0.3861(7) 0.051(3) Uani 1 1 d .
H100 H 0.3327 0.6879 0.4547 0.061 Uiso 1 1 d R
B11 B 0.3191(11) 0.8908(10) 0.3028(7) 0.047(3) Uani 1 1 d .
H101 H 0.2318 0.9556 0.3296 0.057 Uiso 1 1 d R
B12 B 0.4907(11) 0.8493(11) 0.3445(7) 0.056(3) Uani 1 1 d .
H102 H 0.5047 0.8998 0.3895 0.067 Uiso 1 1 d R
C1 C 0.4514(7) 0.6759(8) 0.1916(5) 0.040(2) Uani 1 1 d .
C2 C 0.3160(7) 0.7236(8) 0.2841(5) 0.0388(19) Uani 1 1 d .
C3 C 0.4177(8) 0.4230(8) 0.3445(5) 0.045(2) Uani 1 1 d .
H3A H 0.4848 0.3593 0.3028 0.054 Uiso 1 1 calc R
H3B H 0.4274 0.3742 0.4151 0.054 Uiso 1 1 calc R
C4 C 0.2573(9) 0.4426(8) 0.3309(5) 0.043(2) Uani 1 1 d .
C5 C 0.1737(10) 0.3423(10) 0.4070(6) 0.054(2) Uani 1 1 d .
C6 C 0.2665(9) 0.9346(8) 0.0877(5) 0.045(2) Uani 1 1 d .
H6 H 0.3241 0.9174 0.0267 0.054 Uiso 1 1 calc R
C7 C 0.1296(9) 1.0105(9) 0.0775(6) 0.047(2) Uani 1 1 d .
H7 H 0.1079 1.0489 0.0119 0.057 Uiso 1 1 calc R
C8 C 0.0068(9) 1.0391(9) 0.1643(7) 0.044(2) Uani 1 1 d .
C9 C -0.2376(9) 1.1851(10) 0.1976(7) 0.085(3) Uani 1 1 d .
H9A H -0.2888 1.1056 0.2208 0.127 Uiso 1 1 calc R
H9B H -0.3016 1.2758 0.1664 0.127 Uiso 1 1 calc R
H9C H -0.2087 1.1989 0.2545 0.127 Uiso 1 1 calc R
C10 C 0.1439(11) 0.5066(11) 0.0588(7) 0.061(3) Uani 1 1 d .
H10 H 0.1817 0.5618 -0.0096 0.074 Uiso 1 1 calc R
C11 C 0.2096(10) 0.3618(12) 0.1103(8) 0.072(3) Uani 1 1 d .
H11 H 0.3013 0.3001 0.0816 0.086 Uiso 1 1 calc R
C12 C 0.1286(11) 0.3158(10) 0.2088(7) 0.066(3) Uani 1 1 d .
H12 H 0.1445 0.2184 0.2586 0.079 Uiso 1 1 calc R
C13 C 0.0047(9) 0.4465(12) 0.2111(7) 0.069(3) Uani 1 1 d .
H13 H -0.0766 0.4553 0.2687 0.083 Uiso 1 1 calc R
C14 C 0.0212(10) 0.5581(11) 0.1219(7) 0.065(3) Uani 1 1 d .
H14 H -0.0454 0.6574 0.1068 0.078 Uiso 1 1 calc R
C15 C 0.1889(11) 0.0983(9) 0.5187(6) 0.088(4) Uani 1 1 d .
H15A H 0.1721 0.1214 0.5832 0.132 Uiso 1 1 calc R
H15B H 0.2530 0.0007 0.5221 0.132 Uiso 1 1 calc R
H15C H 0.0964 0.1002 0.5029 0.132 Uiso 1 1 calc R
Co1 Co 0.20190(11) 0.50045(11) 0.19525(7) 0.0390(3) Uani 1 1 d .
O1 O 0.0392(6) 0.3733(6) 0.4357(4) 0.0678(18) Uani 1 1 d .
O2 O 0.2567(6) 0.2070(6) 0.4409(4) 0.0631(17) Uani 1 1 d .
O3 O 0.0048(6) 0.9795(6) 0.2499(4) 0.0616(17) Uani 1 1 d .
O4 O -0.1062(7) 1.1469(7) 0.1233(4) 0.0679(17) Uani 1 1 d .
Se1 Se 0.41738(8) 0.57629(9) 0.10195(6) 0.0447(2) Uani 1 1 d .
Se2 Se 0.14113(8) 0.64651(9) 0.30883(6) 0.0411(2) Uani 1 1 d .

loop_
_atom_site_aniso_label
_atom_site_aniso_U_11
_atom_site_aniso_U_22
_atom_site_aniso_U_33
_atom_site_aniso_U_23
_atom_site_aniso_U_13
_atom_site_aniso_U_12
B3 0.036(5) 0.032(5) 0.043(5) -0.010(4) -0.003(4) -0.012(4)
B4 0.044(6) 0.050(6) 0.082(7) -0.029(5) 0.011(5) -0.026(5)
B5 0.034(6) 0.059(6) 0.077(7) -0.033(5) -0.009(5) -0.012(5)
B6 0.034(5) 0.047(6) 0.057(6) -0.030(5) -0.003(4) 0.002(5)
B7 0.060(7) 0.057(7) 0.077(7) -0.031(6) -0.001(6) -0.034(6)
B8 0.042(6) 0.051(7) 0.093(8) -0.029(6) -0.018(6) -0.015(5)
B9 0.057(7) 0.056(7) 0.087(8) -0.031(6) -0.034(6) -0.004(6)
B10 0.063(7) 0.052(7) 0.043(6) -0.026(5) -0.016(5) -0.001(5)
B11 0.056(7) 0.036(6) 0.057(6) -0.027(5) 0.007(5) -0.020(5)
B12 0.064(7) 0.050(7) 0.070(7) -0.026(6) -0.027(6) -0.012(6)
C1 0.022(4) 0.049(5) 0.052(5) -0.026(4) 0.011(3) -0.015(4)
C2 0.028(4) 0.048(5) 0.046(5) -0.029(4) 0.007(3) -0.011(4)
C3 0.044(5) 0.033(5) 0.058(5) -0.015(4) -0.006(4) -0.007(4)
C4 0.048(5) 0.026(4) 0.049(5) -0.014(4) 0.008(4) -0.007(4)
C5 0.063(7) 0.047(6) 0.056(6) -0.024(5) 0.008(5) -0.022(5)
C6 0.053(6) 0.040(5) 0.043(5) -0.010(4) 0.000(4) -0.020(4)
C7 0.052(6) 0.045(5) 0.050(5) -0.013(4) -0.009(4) -0.017(4)
C8 0.037(5) 0.032(5) 0.065(6) -0.012(5) -0.017(5) -0.002(4)
C9 0.041(6) 0.065(7) 0.144(9) -0.040(7) 0.006(6) -0.011(5)
C10 0.071(7) 0.075(7) 0.054(6) -0.018(6) -0.014(5) -0.035(6)
C11 0.053(6) 0.087(8) 0.111(9) -0.073(7) -0.002(6) -0.030(6)
C12 0.073(7) 0.049(6) 0.092(7) -0.025(5) -0.017(6) -0.030(6)
C13 0.030(5) 0.106(9) 0.090(8) -0.044(7) -0.003(5) -0.030(6)
C14 0.056(7) 0.063(7) 0.074(7) -0.012(6) -0.016(5) -0.010(5)
C15 0.124(10) 0.054(6) 0.065(6) -0.004(5) 0.022(6) -0.032(7)
Co1 0.0306(6) 0.0402(6) 0.0510(7) -0.0209(5) 0.0033(5) -0.0141(5)
O1 0.057(4) 0.061(4) 0.077(4) -0.025(3) 0.027(3) -0.026(3)
O2 0.076(5) 0.040(4) 0.059(4) -0.010(3) 0.011(3) -0.014(3)
O3 0.054(4) 0.068(4) 0.050(4) -0.009(3) 0.006(3) -0.013(3)
O4 0.054(4) 0.064(4) 0.085(4) -0.023(4) -0.012(3) -0.009(3)
Se1 0.0379(5) 0.0555(6) 0.0489(5) -0.0312(4) 0.0125(4) -0.0209(4)
Se2 0.0327(5) 0.0384(5) 0.0499(5) -0.0198(4) 0.0110(4) -0.0108(4)

loop_
_atom_type_symbol
_atom_type_description
_atom_type_scat_dispersion_real
_atom_type_scat_dispersion_imag
_atom_type_scat_source
C C 0.0033 0.0016 'International Tables Vol C Tables 4.2.6.8 and 6.1.1.4'
H H 0.0000 0.0000 'International Tables Vol C Tables 4.2.6.8 and 6.1.1.4'
B B 0.0013 0.0007 'International Tables Vol C Tables 4.2.6.8 and 6.1.1.4'
O O 0.0106 0.0060 'International Tables Vol C Tables 4.2.6.8 and 6.1.1.4'
Se Se -0.0929 2.2259 'International Tables Vol C Tables 4.2.6.8 and 6.1.1.4'
Co Co 0.3494 0.9721 'International Tables Vol C Tables 4.2.6.8 and 6.1.1.4'

loop_
_geom_angle_atom_site_label_1
_geom_angle_atom_site_label_2
_geom_angle_atom_site_label_3
_geom_angle
C6 B3 C2 127.3(7)
C6 B3 B7 129.8(7)
C2 B3 B7 101.2(6)
C6 B3 C1 116.5(6)
C2 B3 C1 55.1(4)
B7 B3 C1 100.7(6)
C6 B3 B4 117.1(7)
C2 B3 B4 99.1(6)
B7 B3 B4 58.6(5)
C1 B3 B4 55.5(4)
C6 B3 B11 135.6(7)
C2 B3 B11 57.4(4)
B7 B3 B11 58.4(5)
C1 B3 B11 100.8(6)
B4 B3 B11 103.3(6)
C1 B4 B8 103.2(7)
C1 B4 B7 107.6(6)
B8 B4 B7 63.4(5)
C1 B4 B5 56.5(5)
B8 B4 B5 59.0(5)
B7 B4 B5 110.8(7)
C1 B4 B3 62.8(5)
B8 B4 B3 111.4(7)
B7 B4 B3 60.3(5)
B5 B4 B3 111.0(7)
C1 B4 H105 121.8
B8 B4 H105 122.1
B7 B4 H105 123.9
B5 B4 H105 117.6
B3 B4 H105 120.4
C1 B5 B6 59.4(5)
C1 B5 B8 105.1(7)
B6 B5 B8 108.1(6)
C1 B5 B9 105.7(6)
B6 B5 B9 60.6(5)
B8 B5 B9 59.2(5)
C1 B5 B4 58.5(5)
B6 B5 B4 107.5(7)
B8 B5 B4 59.4(5)
B9 B5 B4 106.5(7)
C1 B5 H106 122.6
B6 B5 H106 122.2
B8 B5 H106 122.7
B9 B5 H106 124.5
B4 B5 H106 120.6
C3 B6 C1 114.9(6)
C3 B6 C2 111.8(7)
C1 B6 C2 58.9(4)
C3 B6 B5 128.4(7)
C1 B6 B5 57.3(5)
C2 B6 B5 104.6(6)
C3 B6 B9 137.1(8)
C1 B6 B9 104.0(7)
C2 B6 B9 103.4(6)
B5 B6 B9 60.3(5)
C3 B6 B10 122.8(7)
C1 B6 B10 104.6(6)
C2 B6 B10 57.4(4)
B5 B6 B10 107.3(7)
B9 B6 B10 59.2(5)
B4 B7 B11 107.5(6)
B4 B7 B12 105.2(7)
B11 B7 B12 59.7(5)
B4 B7 B3 61.1(5)
B11 B7 B3 61.3(5)
B12 B7 B3 109.3(6)
B4 B7 B8 58.2(5)
B11 B7 B8 105.4(7)
B12 B7 B8 57.8(5)
B3 B7 B8 108.0(6)
B4 B7 H107 122.1
B11 B7 H107 123.5
B12 B7 H107 122.5
B3 B7 H107 120.8
B8 B7 H107 122.3
B4 B8 B5 61.6(5)
B4 B8 B9 109.8(7)
B5 B8 B9 61.1(5)
B4 B8 B12 107.1(7)
B5 B8 B12 109.4(7)
B9 B8 B12 60.7(5)
B4 B8 B7 58.3(5)
B5 B8 B7 108.8(6)
B9 B8 B7 109.2(7)
B12 B8 B7 60.1(5)
B4 B8 H104 121.3
B5 B8 H104 121.6
B9 B8 H104 121.6
B12 B8 H104 121.1
B7 B8 H104 120.2
B8 B9 B10 107.4(8)
B8 B9 B5 59.7(5)
B10 B9 B5 107.4(6)
B8 B9 B6 107.1(7)
B10 B9 B6 60.7(5)
B5 B9 B6 59.0(5)
B8 B9 B12 60.4(6)
B10 B9 B12 59.5(5)
B5 B9 B12 108.1(7)
B6 B9 B12 108.4(7)
B8 B9 H103 122.2
B10 B9 H103 122.3
B5 B9 H103 121.6
B6 B9 H103 121.3
B12 B9 H103 122.1
C2 B10 B12 105.4(6)
C2 B10 B9 105.0(6)
B12 B10 B9 60.5(6)
C2 B10 B11 59.5(5)
B12 B10 B11 60.2(5)
B9 B10 B11 108.9(7)
C2 B10 B6 58.6(4)
B12 B10 B6 108.7(7)
B9 B10 B6 60.1(5)
B11 B10 B6 108.9(6)
C2 B10 H100 122.9
B12 B10 H100 122.9
B9 B10 H100 123.6
B11 B10 H100 119.8
B6 B10 H100 121.1
C2 B11 B7 104.9(6)
C2 B11 B12 102.9(6)
B7 B11 B12 61.8(6)
C2 B11 B10 57.2(4)
B7 B11 B10 109.0(7)
B12 B11 B10 59.2(5)
C2 B11 B3 60.4(4)
B7 B11 B3 60.3(5)
B12 B11 B3 110.2(6)
B10 B11 B3 109.6(6)
C2 B11 H101 122.3
B7 B11 H101 126.2
B12 B11 H101 122.6
B10 B11 H101 117.2
B3 B11 H101 121.6
B10 B12 B11 60.7(5)
B10 B12 B8 106.5(6)
B11 B12 B8 107.8(6)
B10 B12 B7 107.5(6)
B11 B12 B7 58.5(5)
B8 B12 B7 62.1(5)
B10 B12 B9 59.9(5)
B11 B12 B9 108.8(6)
B8 B12 B9 58.9(5)
B7 B12 B9 109.3(6)
B10 B12 H102 122.3
B11 B12 H102 121.5
B8 B12 H102 122.2
B7 B12 H102 121.0
B9 B12 H102 121.5
B5 C1 C2 111.0(6)
B5 C1 B4 65.0(5)
C2 C1 B4 108.6(5)
B5 C1 B6 63.3(5)
C2 C1 B6 61.0(4)
B4 C1 B6 115.9(6)
B5 C1 B3 117.1(6)
C2 C1 B3 61.0(4)
B4 C1 B3 61.7(5)
B6 C1 B3 115.5(5)
B5 C1 Se1 120.3(5)
C2 C1 Se1 119.7(4)
B4 C1 Se1 120.1(5)
B6 C1 Se1 117.4(5)
B3 C1 Se1 114.0(5)
C1 C2 B10 110.8(6)
C1 C2 B6 60.2(4)
B10 C2 B6 64.0(5)
C1 C2 B11 111.4(6)
B10 C2 B11 63.3(5)
B6 C2 B11 116.5(6)
C1 C2 B3 63.9(4)
B10 C2 B3 116.2(6)
B6 C2 B3 117.4(5)
B11 C2 B3 62.2(5)
C1 C2 Se2 116.7(4)
B10 C2 Se2 117.4(5)
B6 C2 Se2 108.8(5)
B11 C2 Se2 125.5(5)
B3 C2 Se2 120.0(5)
C4 C3 B6 111.5(7)
C4 C3 H3A 109.3
B6 C3 H3A 109.3
C4 C3 H3B 109.3
B6 C3 H3B 109.3
H3A C3 H3B 108.0
C5 C4 C3 116.1(7)
C5 C4 Se2 110.5(5)
C3 C4 Se2 114.6(5)
C5 C4 Co1 113.5(6)
C3 C4 Co1 121.7(5)
Se2 C4 Co1 72.3(3)
O1 C5 O2 121.7(8)
O1 C5 C4 125.1(9)
O2 C5 C4 113.1(7)
C7 C6 B3 134.5(7)
C7 C6 H6 112.7
B3 C6 H6 112.7
C6 C7 C8 124.8(8)
C6 C7 H7 117.6
C8 C7 H7 117.6
O3 C8 O4 125.6(8)
O3 C8 C7 127.1(8)
O4 C8 C7 107.2(7)
O4 C9 H9A 109.5
O4 C9 H9B 109.5
H9A C9 H9B 109.5
O4 C9 H9C 109.5
H9A C9 H9C 109.5
H9B C9 H9C 109.5
C14 C10 C11 107.6(9)
C14 C10 Co1 70.5(5)
C11 C10 Co1 67.3(5)
C14 C10 H10 126.2
C11 C10 H10 126.2
Co1 C10 H10 126.2
C10 C11 C12 112.0(8)
C10 C11 Co1 72.9(5)
C12 C11 Co1 70.3(5)
C10 C11 H11 124.0
C12 C11 H11 124.0
Co1 C11 H11 124.0
C11 C12 C13 101.1(8)
C11 C12 Co1 68.9(5)
C13 C12 Co1 69.3(4)
C11 C12 H12 129.3
C13 C12 H12 129.3
Co1 C12 H12 129.3
C14 C13 C12 110.5(8)
C14 C13 Co1 71.7(5)
C12 C13 Co1 68.7(4)
C14 C13 H13 124.7
C12 C13 H13 124.7
Co1 C13 H13 124.7
C10 C14 C13 108.7(9)
C10 C14 Co1 71.6(5)
C13 C14 Co1 69.1(5)
C10 C14 H14 125.7
C13 C14 H14 125.7
Co1 C14 H14 125.7
O2 C15 H15A 109.5
O2 C15 H15B 109.5
H15A C15 H15B 109.5
O2 C15 H15C 109.5
H15A C15 H15C 109.5
H15B C15 H15C 109.5
C4 Co1 C11 126.8(4)
C4 Co1 C12 97.8(3)
C11 Co1 C12 40.8(3)
C4 Co1 C13 108.2(3)
C11 Co1 C13 66.3(4)
C12 Co1 C13 42.0(3)
C4 Co1 C14 142.6(3)
C11 Co1 C14 65.7(4)
C12 Co1 C14 69.3(4)
C13 Co1 C14 39.2(3)
C4 Co1 C10 166.0(3)
C11 Co1 C10 39.8(3)
C12 Co1 C10 68.8(3)
C13 Co1 C10 65.0(3)
C14 Co1 C10 37.9(3)
C4 Co1 Se2 53.18(19)
C11 Co1 Se2 166.9(3)
C12 Co1 Se2 127.7(3)
C13 Co1 Se2 100.8(2)
C14 Co1 Se2 106.2(3)
C10 Co1 Se2 138.3(3)
C4 Co1 Se1 97.1(2)
C11 Co1 Se1 95.0(3)
C12 Co1 Se1 131.1(3)
C13 Co1 Se1 154.2(3)
C14 Co1 Se1 118.0(3)
C10 Co1 Se1 89.2(3)
Se2 Co1 Se1 97.99(4)
C5 O2 C15 118.9(7)
C8 O4 C9 114.4(7)
C1 Se1 Co1 100.29(19)
C4 Se2 C2 91.6(3)
C4 Se2 Co1 54.5(2)
C2 Se2 Co1 102.85(18)

loop_
_geom_bond_atom_site_label_1
_geom_bond_atom_site_label_2
_geom_bond_distance
B3 C6 1.491(11)
B3 C2 1.775(11)
B3 B7 1.790(12)
B3 C1 1.824(11)
B3 B4 1.805(12)
B3 B11 1.806(11)
B4 C1 1.689(11)
B4 B8 1.757(13)
B4 B7 1.759(12)
B4 B5 1.796(13)
B4 H105 0.9600
B5 C1 1.651(11)
B5 B6 1.752(12)
B5 B8 1.751(12)
B5 B9 1.776(12)
B5 H106 0.9600
B6 C3 1.572(11)
B6 C1 1.688(11)
B6 C2 1.702(11)
B6 B9 1.781(13)
B6 B10 1.791(11)
B7 B11 1.753(12)
B7 B12 1.813(13)
B7 B8 1.848(14)
B7 H107 0.9600
B8 B9 1.742(14)
B8 B12 1.771(13)
B8 H104 0.9600
B9 B10 1.765(14)
B9 B12 1.775(13)
B9 H103 0.9601
B10 C2 1.679(10)
B10 B12 1.757(13)
B10 B11 1.784(12)
B10 H100 0.9600
B11 C2 1.721(10)
B11 B12 1.775(13)
B11 H101 0.9600
B12 H102 0.9599
C1 C2 1.666(8)
C1 Se1 1.929(7)
C2 Se2 1.940(7)
C3 C4 1.547(10)
C3 H3A 0.9700
C3 H3B 0.9700
C4 C5 1.452(10)
C4 Se2 1.934(7)
C4 Co1 1.967(8)
C5 O1 1.230(9)
C5 O2 1.330(9)
C6 C7 1.324(10)
C6 H6 0.9300
C7 C8 1.502(10)
C7 H7 0.9300
C8 O3 1.157(8)
C8 O4 1.369(9)
C9 O4 1.460(8)
C9 H9A 0.9600
C9 H9B 0.9600
C9 H9C 0.9600
C10 C14 1.355(11)
C10 C11 1.402(12)
C10 Co1 2.094(8)
C10 H10 0.9800
C11 C12 1.415(11)
C11 Co1 2.021(7)
C11 H11 0.9800
C12 C13 1.465(11)
C12 Co1 2.039(8)
C12 H12 0.9800
C13 C14 1.385(11)
C13 Co1 2.046(8)
C13 H13 0.9800
C14 Co1 2.080(9)
C14 H14 0.9800
C15 O2 1.434(8)
C15 H15A 0.9600
C15 H15B 0.9600
C15 H15C 0.9600
Co1 Se2 2.3021(12)
Co1 Se1 2.3404(12)
